data_2004351
loop_
_publ_author_name
'Stringer, G.'
'Taylor, N. J.'
'Marder, T. B.'

_publ_section_title
;
 Ethynyltetrakis(trimethylphosphine)cobalt(I),
 [Co(CCH){P(CH~3~)~3~}~4~]
;
_journal_issue 1
_journal_name_full 'Acta Crystallographica Section C'
_journal_page_first 80
_journal_page_last 82
_journal_paper_doi 10.1107/S0108270195010304
_journal_volume 52
_journal_year 1996
_chemical_formula_iupac '[Co (C2 H1)(C3 H9 P1)4]'
_chemical_formula_moiety 'C14 H37 Co1 P4'
_chemical_formula_sum 'C14 H37 Co P4'
_chemical_formula_weight 388.2
_symmetry_cell_setting cubic
_symmetry_space_group_name_Hall '-P 2ac 2ab 3'
_symmetry_space_group_name_H-M 'P a -3'
_atom_type_scat_source IntTabIV
_cell_angle_alpha 90.
_cell_angle_beta 90.
_cell_angle_gamma 90.
_cell_formula_units_Z 8
_cell_length_a 16.216(3)
_cell_length_b 16.216(3)
_cell_length_c 16.216(3)
_cell_measurement_reflns_used 25
_cell_measurement_temperature 170
_cell_measurement_theta_max 16
_cell_measurement_theta_min 11
_cell_volume 4264.1(14)
_computing_publication_material 'SHELXTL-Plus (Sheldrick, 1990)'
_diffrn_measurement_device 'Siemens R3m/V'
_diffrn_measurement_method \w
_diffrn_radiation_type MoK\a
_diffrn_radiation_wavelength 0.71073
_diffrn_reflns_av_R_equivalents 0.0302
_diffrn_reflns_limit_h_max 19
_diffrn_reflns_limit_h_min 0
_diffrn_reflns_limit_k_max 19
_diffrn_reflns_limit_k_min 0
_diffrn_reflns_limit_l_max 19
_diffrn_reflns_limit_l_min 0
_diffrn_reflns_number 4205
_diffrn_reflns_theta_max 50.0
_diffrn_standards_decay_% .0
_diffrn_standards_interval_count 100
_diffrn_standards_number 2
_exptl_absorpt_coefficient_mu 1.089
_exptl_absorpt_correction_T_max 0.543
_exptl_absorpt_correction_T_min 0.485
_exptl_absorpt_correction_type empirical
_exptl_absorpt_process_details 'empirical via \y scans'
_exptl_crystal_colour brown
_exptl_crystal_density_diffrn 1.209
_exptl_crystal_description 'truncated octahedron'
_exptl_crystal_size_max 0.42
_exptl_crystal_size_mid 0.42
_exptl_crystal_size_min 0.39
_refine_diff_density_max 0.46
_refine_diff_density_min -0.31
_refine_ls_extinction_method none
_refine_ls_goodness_of_fit_obs 1.41
_refine_ls_hydrogen_treatment refall
_refine_ls_number_parameters 108
_refine_ls_number_reflns 885
_refine_ls_R_factor_obs 0.0349
_refine_ls_shift/esd_max 0.015
_refine_ls_structure_factor_coef F
_refine_ls_weighting_details 'w = 1/[\s^2^(F) + 0.0002F^2^]'
_refine_ls_weighting_scheme calc
_refine_ls_wR_factor_obs 0.0331
_reflns_number_observed 885
_reflns_number_total 1258
_reflns_observed_criterion F>=6\s(F)
_cod_data_source_file bk1075.cif
_cod_data_source_block bk1075a

loop_
_cod_changelog_entry_id
_cod_changelog_entry_author
_cod_changelog_entry_date
_cod_changelog_entry_text
1 'cif_fix_values 3143 2015-03-26 13:38:13Z robertas' 2015-04-02T14:22:18+03:00
;
The following automatic conversions were performed:

'_refine_ls_weighting_scheme' value 'w = 1/[\s^2^(F) + 0.0002F^2^]'
was changed to 'calc'. New tag '_refine_ls_weighting_details' was
created. The value of the new tag was set to 'w = 1/[\s^2^(F) +
0.0002F^2^]'.

Automatic conversion script
Id: cif_fix_values 3143 2015-03-26 13:38:13Z robertas 
;
2 'Steef Boerrigter' 2023-02-22T10:07:00+02:00
;Corrected symmetry operators:
The space group was missing an entire block due to missing inversion symmetry
added the following operators to the group
-x,-y,-z
-y,-z,-x
-z,-x,-y
-x+1/2,-y,z+1/2
-y+1/2,-z,x+1/2
-z+1/2,-x,y+1/2
-y+1/2,z+1/2,x
-z+1/2,x+1/2,y
-x+1/2,y+1/2,z
z,-x+1/2,y+1/2
x,-y+1/2,z+1/2
y,-z+1/2,x+1/2
;
3 'Saulius Gra\<zulis' 2023-02-24T11:32:47+02:00
;Changing the '_exptl_absorpt_correction_type' data item value
'empirical via \y scans' to 'empirical', as mandated by CIF
dictionaries.

The original value provided by the authors was added to the
'_exptl_absorpt_process_details' data item.
;
4 'Saulius Gra\<zulis' 2023-02-24T15:36:37+02:00
;Changing the '..._site_symmetry_...' data item values to
question marks, indicating that they are not know. This is
necessary since the symmetry operators have been updated
and we do not know what operators were meant by the original
CIF
;

_cod_original_cell_volume 4264.2(13)
_cod_original_formula_sum 'C14 H37 Co1 P4'
_cod_database_code 2004351

loop_
_symmetry_equiv_pos_as_xyz
x,y,z
y,z,x
z,x,y
1/2+x,y,1/2-z
1/2+y,z,1/2-x
1/2+z,x,1/2-y
1/2+y,1/2-z,-x
1/2+z,1/2-x,-y
-z,1/2+x,1/2-y
-x,1/2+y,1/2-z
-y,1/2+z,1/2-x
1/2+x,1/2-y,-z
-x,-y,-z
-y,-z,-x
-z,-x,-y
-x+1/2,-y,z+1/2
-y+1/2,-z,x+1/2
-z+1/2,-x,y+1/2
-y+1/2,z+1/2,x
-z+1/2,x+1/2,y
-x+1/2,y+1/2,z
z,-x+1/2,y+1/2
x,-y+1/2,z+1/2
y,-z+1/2,x+1/2

loop_
_atom_site_label
_atom_site_fract_x
_atom_site_fract_y
_atom_site_fract_z
_atom_site_U_iso_or_equiv
Co(1) 0.18024(2) 0.18024 0.18024 0.0190(1)
P(1) 0.10304(5) 0.10304 0.10304 0.0227(2)
P(2) 0.29190(5) 0.17243(6) 0.10468(6) 0.0252(3)
C(1) 0.2475(2) 0.2475 0.2475 0.0291(8)
C(2) 0.2897(3) 0.2897 0.2897 0.046(1)
C(3) 0.0861(3) 0.1342(3) -0.0043(3) 0.035(1)
C(4) 0.3063(3) 0.1072(3) 0.0130(3) 0.045(2)
C(5) 0.3282(3) 0.2698(3) 0.0606(3) 0.049(2)
C(6) 0.3854(3) 0.1399(3) 0.1576(3) 0.044(2)
H(2) 0.3174(25) 0.3174(25) 0.3174(25) 0.046(21)
H(3X) 0.0582(26) 0.0950(26) -.0362(26) 0.062(14)
H(3Y) 0.1314(27) 0.1472(26) -.0307(27) 0.055(15)
H(3Z) 0.0574(27) 0.1834(29) -.0079(26) 0.062(15)
H(4X) 0.2684(24) 0.1227(23) -.0270(23) 0.040(12)
H(4Y) 0.2994(28) 0.0506(30) 0.0241(29) 0.075(17)
H(4Z) 0.3589(24) 0.1143(22) -.0085(23) 0.040(11)
H(5X) 0.3809(25) 0.2580(25) 0.0362(24) 0.055(13)
H(5Y) 0.2847(26) 0.2867(26) 0.0168(27) 0.063(15)
H(5Z) 0.3374(28) 0.3057(27) 0.1073(27) 0.064(15)
H(6X) 0.3778(27) 0.0860(29) 0.1780(26) 0.059(14)
H(6Y) 0.4333(25) 0.1450(23) 0.1263(24) 0.043(12)
H(6Z) 0.3922(26) 0.1731(27) 0.2056(27) 0.058(14)

loop_
_geom_angle_atom_site_label_1
_geom_angle_atom_site_label_2
_geom_angle_atom_site_label_3
_geom_angle_site_symmetry_3
_geom_angle
_geom_angle_publ_flag
P(1) Co(1) P(2) ? 96.90(10) yes
P(2) Co(1) C(1) ? 83.10(10) yes
Co(1) P(1) C(3) ? 118.4(2) yes
Co(1) P(2) C(4) ? 126.2(2) yes
Co(1) P(2) C(6) ? 116.2(2) yes
C(4) P(2) C(6) ? 96.3(2) yes
Co(1) C(1) C(2) ? 180.00(10) yes
P(1) Co(1) C(1) ? 180.00(10) yes
P(2) Co(1) P(2) ? 118.60(10) yes
C(3) P(1) C(3) ? 99.2(2) yes
Co(1) P(2) C(5) ? 115.8(2) yes
C(4) P(2) C(5) ? 98.0(2) yes
C(5) P(2) C(6) ? 99.5(2) yes

loop_
_geom_bond_atom_site_label_1
_geom_bond_atom_site_label_2
_geom_bond_distance
_geom_bond_publ_flag
Co(1) P(1) 2.168(2) yes
Co(1) C(1) 1.890(3) yes
P(2) C(4) 1.840(5) yes
P(2) C(6) 1.821(5) yes
Co(1) P(2) 2.1900(10) yes
P(1) C(3) 1.833(4) yes
P(2) C(5) 1.830(5) yes
C(1) C(2) 1.185(6) yes
C(2) H(2) 0.78(4) no
C(3) H(3X) 0.94(4) no
C(3) H(3Y) 0.88(4) no
C(3) H(3Z) 0.93(5) no
C(4) H(4X) 0.93(4) no
C(4) H(4Y) 0.94(4) no
C(4) H(4Z) 0.93(4) no
C(5) H(5X) 0.96(4) no
C(5) H(5Y) 1.04(4) no
C(5) H(5Z) 0.97(4) no
C(6) H(6X) 0.94(4) no
C(6) H(6Y) 0.93(4) no
C(6) H(6Z) 0.95(4) no
